data_7004314
loop_
_publ_author_name
'Kromer, Lukas'
'Spingler, Bernhard'
'Alberto, Roger'

_publ_section_title
;
 Substitution reactions with [ReBr2(CO)2(NCCH3)2]&#x2212;: a convenient
 route to complexes with the cis-[Re(CO)2]+ core
;
_journal_issue 42
_journal_name_full 'Dalton Transactions'
_journal_page_first 5800
_journal_page_last 5806
_journal_paper_doi 10.1039/b805410j
_journal_year 2008
_chemical_formula_sum 'C17 H18 N3 O5 Re'
_chemical_formula_weight 530.54
_chemical_name_systematic
;
?
;
_space_group_IT_number 14
_symmetry_cell_setting monoclinic
_symmetry_space_group_name_Hall '-P 2ybc'
_symmetry_space_group_name_H-M 'P 1 21/c 1'
_atom_sites_solution_hydrogens geom
_atom_sites_solution_primary direct
_atom_sites_solution_secondary difmap
_audit_creation_method SHELXL-97
_cell_angle_alpha 90.00
_cell_angle_beta 100.189(8)
_cell_angle_gamma 90.00
_cell_formula_units_Z 4
_cell_length_a 8.7181(6)
_cell_length_b 13.3999(10)
_cell_length_c 15.7069(11)
_cell_measurement_reflns_used 8000
_cell_measurement_temperature 183(2)
_cell_volume 1806.0(2)
_computing_cell_refinement 'IPDS (Stoe, 1999)'
_computing_data_collection 'IPDS (Stoe, 1999)'
_computing_data_reduction 'X-RED (Stoe, 1999)'
_computing_molecular_graphics 'ORTEP-3 (Farrugia, 1997)'
_computing_publication_material 'SHELXL-97 (Sheldrick, 1997)'
_computing_structure_refinement 'SHELXL-97 (Sheldrick, 1997)'
_computing_structure_solution 'SIR-97 (Altomare, 1999)'
_diffrn_ambient_temperature 183(2)
_diffrn_measured_fraction_theta_full 0.998
_diffrn_measured_fraction_theta_max 0.998
_diffrn_measurement_device_type 'Stoe IPDS'
_diffrn_measurement_method '/f oscillation scan'
_diffrn_radiation_monochromator graphite
_diffrn_radiation_source 'fine-focus sealed tube'
_diffrn_radiation_type MoK\a
_diffrn_radiation_wavelength 0.71073
_diffrn_reflns_av_R_equivalents 0.0569
_diffrn_reflns_av_sigmaI/netI 0.0321
_diffrn_reflns_limit_h_max 11
_diffrn_reflns_limit_h_min -11
_diffrn_reflns_limit_k_max 17
_diffrn_reflns_limit_k_min -17
_diffrn_reflns_limit_l_max 20
_diffrn_reflns_limit_l_min -20
_diffrn_reflns_number 22719
_diffrn_reflns_theta_full 27.87
_diffrn_reflns_theta_max 27.87
_diffrn_reflns_theta_min 2.93
_diffrn_standards_interval_count 'every image'
_diffrn_standards_interval_time 9
_diffrn_standards_number 50-200
_exptl_absorpt_coefficient_mu 6.762
_exptl_absorpt_correction_T_max 0.8024
_exptl_absorpt_correction_T_min 0.3164
_exptl_absorpt_correction_type numerical
_exptl_crystal_colour yellow
_exptl_crystal_density_diffrn 1.951
_exptl_crystal_density_method 'not measured'
_exptl_crystal_description needle
_exptl_crystal_F_000 1024
_exptl_crystal_size_max 0.32
_exptl_crystal_size_mid 0.05
_exptl_crystal_size_min 0.04
_refine_diff_density_max 2.041
_refine_diff_density_min -1.293
_refine_diff_density_rms 0.221
_refine_ls_extinction_coef 0.0055(7)
_refine_ls_extinction_expression Fc^*^=kFc[1+0.001xFc^2^\l^3^/sin(2\q)]^-1/4^
_refine_ls_extinction_method SHELXL
_refine_ls_goodness_of_fit_ref 1.088
_refine_ls_hydrogen_treatment constr
_refine_ls_matrix_type full
_refine_ls_number_parameters 238
_refine_ls_number_reflns 4291
_refine_ls_number_restraints 0
_refine_ls_restrained_S_all 1.088
_refine_ls_R_factor_all 0.0552
_refine_ls_R_factor_gt 0.0493
_refine_ls_shift/su_max 0.002
_refine_ls_shift/su_mean 0.000
_refine_ls_structure_factor_coef Fsqd
_refine_ls_weighting_details 'calc w=1/[\s^2^(Fo^2^)+(0.0959P)^2^+2.4052P] where P=(Fo^2^+2Fc^2^)/3'
_refine_ls_weighting_scheme calc
_refine_ls_wR_factor_gt 0.1387
_refine_ls_wR_factor_ref 0.1428
_reflns_number_gt 3611
_reflns_number_total 4291
_reflns_threshold_expression >2sigma(I)
_cod_data_source_file b805410j.txt
_cod_data_source_block c:\data\lukask\lk291106_re(bpg)(co)2\lk291106
_cod_original_sg_symbol_H-M P21/c
_cod_database_code 7004314

loop_
_symmetry_equiv_pos_as_xyz
'x, y, z'
'-x, y+1/2, -z+1/2'
'-x, -y, -z'
'x, -y-1/2, z-1/2'

loop_
_atom_site_label
_atom_site_type_symbol
_atom_site_fract_x
_atom_site_fract_y
_atom_site_fract_z
_atom_site_U_iso_or_equiv
_atom_site_adp_type
_atom_site_occupancy
_atom_site_symmetry_multiplicity
_atom_site_calc_flag
_atom_site_refinement_flags
_atom_site_disorder_assembly
_atom_site_disorder_group
Re1 Re 0.68550(3) 0.23646(2) 0.563522(16) 0.03686(16) Uani 1 1 d . . .
C1 C 0.6529(9) 0.3337(6) 0.4741(5) 0.0457(16) Uani 1 1 d . . .
C2 C 0.5687(9) 0.1484(6) 0.4840(5) 0.0423(15) Uani 1 1 d . . .
C3 C 0.4801(8) 0.2022(7) 0.6914(5) 0.0457(15) Uani 1 1 d . . .
C4 C 0.3712(10) 0.2179(8) 0.7438(5) 0.0526(19) Uani 1 1 d . . .
H4A H 0.3601 0.1702 0.7870 0.063 Uiso 1 1 calc R . .
C5 C 0.2799(10) 0.3002(9) 0.7347(6) 0.063(2) Uani 1 1 d . . .
H5A H 0.2057 0.3104 0.7715 0.075 Uiso 1 1 calc R . .
C6 C 0.2957(10) 0.3692(7) 0.6716(6) 0.058(2) Uani 1 1 d . . .
H6A H 0.2304 0.4264 0.6628 0.069 Uiso 1 1 calc R . .
C7 C 0.4089(9) 0.3532(6) 0.6214(5) 0.0494(17) Uani 1 1 d . . .
H7A H 0.4236 0.4019 0.5795 0.059 Uiso 1 1 calc R . .
C8 C 0.9471(8) 0.0936(5) 0.6001(4) 0.0383(13) Uani 1 1 d . . .
C9 C 1.0902(8) 0.0470(6) 0.6040(5) 0.0429(14) Uani 1 1 d . . .
H9A H 1.1181 -0.0087 0.6409 0.052 Uiso 1 1 calc R . .
C10 C 1.1927(9) 0.0840(7) 0.5524(5) 0.0473(16) Uani 1 1 d . . .
H10A H 1.2917 0.0538 0.5536 0.057 Uiso 1 1 calc R . .
C11 C 1.1472(8) 0.1655(6) 0.4992(5) 0.0469(16) Uani 1 1 d . . .
H11A H 1.2141 0.1917 0.4631 0.056 Uiso 1 1 calc R . .
C12 C 1.0044(9) 0.2076(6) 0.4997(5) 0.0441(14) Uani 1 1 d . . .
H12A H 0.9744 0.2634 0.4632 0.053 Uiso 1 1 calc R . .
C13 C 0.5805(8) 0.1100(5) 0.6956(4) 0.0404(14) Uani 1 1 d . . .
H13A H 0.5915 0.0795 0.7538 0.049 Uiso 1 1 calc R . .
H13B H 0.5312 0.0605 0.6525 0.049 Uiso 1 1 calc R . .
C14 C 0.8261(8) 0.0527(5) 0.6489(5) 0.0394(14) Uani 1 1 d . . .
H14B H 0.7544 0.0075 0.6111 0.047 Uiso 1 1 calc R . .
H14A H 0.8776 0.0143 0.6999 0.047 Uiso 1 1 calc R . .
C15 C 0.8285(9) 0.1909(6) 0.7533(4) 0.0445(15) Uani 1 1 d . . .
H15A H 0.9256 0.1529 0.7736 0.053 Uiso 1 1 calc R . .
H15B H 0.7674 0.1910 0.8008 0.053 Uiso 1 1 calc R . .
C16 C 0.8715(9) 0.2983(6) 0.7353(5) 0.0470(16) Uani 1 1 d . . .
C17 C 0.818(2) 0.5596(11) 0.5845(9) 0.107(5) Uani 1 1 d . . .
H17A H 0.7900 0.6301 0.5871 0.161 Uiso 1 1 calc R . .
H17B H 0.7235 0.5189 0.5731 0.161 Uiso 1 1 calc R . .
H17C H 0.8783 0.5497 0.5379 0.161 Uiso 1 1 calc R . .
N1 N 0.4993(7) 0.2705(5) 0.6299(4) 0.0422(13) Uani 1 1 d . . .
N2 N 0.9042(6) 0.1741(5) 0.5491(4) 0.0386(11) Uani 1 1 d . . .
N3 N 0.7370(7) 0.1382(4) 0.6774(4) 0.0387(12) Uani 1 1 d . . .
O1 O 0.6328(8) 0.3934(5) 0.4206(4) 0.0610(15) Uani 1 1 d . . .
O2 O 0.4954(6) 0.0967(4) 0.4326(4) 0.0513(13) Uani 1 1 d . . .
O3 O 0.8216(6) 0.3316(4) 0.6588(3) 0.0440(11) Uani 1 1 d . . .
O4 O 0.9489(7) 0.3450(5) 0.7933(4) 0.0553(14) Uani 1 1 d . . .
O5 O 0.9031(19) 0.5327(8) 0.6586(8) 0.154(6) Uani 1 1 d . . .
H5 H 0.8747 0.4760 0.6725 0.232 Uiso 1 1 calc R . .

loop_
_atom_site_aniso_label
_atom_site_aniso_U_11
_atom_site_aniso_U_22
_atom_site_aniso_U_33
_atom_site_aniso_U_23
_atom_site_aniso_U_13
_atom_site_aniso_U_12
Re1 0.0388(2) 0.0347(2) 0.0361(2) -0.00056(8) 0.00388(13) 0.00111(9)
C1 0.047(4) 0.045(4) 0.045(4) -0.010(3) 0.007(3) 0.002(3)
C2 0.045(4) 0.041(3) 0.042(3) 0.003(3) 0.012(3) 0.009(3)
C3 0.041(3) 0.055(4) 0.043(3) -0.008(3) 0.010(3) -0.004(3)
C4 0.045(4) 0.066(5) 0.046(4) -0.013(4) 0.005(3) -0.002(4)
C5 0.051(4) 0.074(6) 0.066(5) -0.019(5) 0.018(4) 0.001(4)
C6 0.047(4) 0.064(5) 0.060(5) -0.012(4) 0.002(3) 0.013(4)
C7 0.050(4) 0.044(4) 0.052(4) -0.009(3) 0.004(3) 0.009(3)
C8 0.041(3) 0.034(3) 0.038(3) -0.002(2) 0.003(3) 0.001(3)
C9 0.039(3) 0.041(3) 0.045(3) -0.002(3) -0.001(3) 0.003(3)
C10 0.049(4) 0.048(4) 0.044(4) -0.003(3) 0.006(3) 0.003(3)
C11 0.041(3) 0.057(5) 0.043(4) -0.002(3) 0.008(3) -0.006(3)
C12 0.048(4) 0.038(3) 0.047(3) 0.002(3) 0.010(3) -0.002(3)
C13 0.042(3) 0.042(3) 0.040(3) 0.006(3) 0.012(3) -0.004(3)
C14 0.040(3) 0.035(3) 0.044(3) -0.003(3) 0.008(3) 0.002(3)
C15 0.051(4) 0.044(4) 0.037(3) -0.003(3) 0.000(3) -0.006(3)
C16 0.044(4) 0.042(4) 0.055(4) -0.013(3) 0.010(3) 0.000(3)
C17 0.149(13) 0.066(7) 0.097(9) 0.016(7) -0.008(9) -0.019(8)
N1 0.039(3) 0.046(3) 0.043(3) -0.005(2) 0.009(3) 0.002(2)
N2 0.037(3) 0.039(3) 0.040(3) -0.001(2) 0.005(2) 0.003(2)
N3 0.043(3) 0.036(3) 0.036(3) 0.004(2) 0.004(2) 0.003(2)
O1 0.091(4) 0.050(3) 0.041(3) 0.016(2) 0.008(3) 0.009(3)
O2 0.051(3) 0.052(3) 0.048(3) -0.012(2) 0.000(2) -0.006(2)
O3 0.051(3) 0.039(3) 0.040(2) -0.006(2) 0.000(2) -0.008(2)
O4 0.056(3) 0.061(4) 0.046(3) -0.018(2) 0.004(2) -0.005(3)
O5 0.227(13) 0.081(7) 0.116(8) 0.034(6) -0.079(9) -0.085(8)

loop_
_atom_type_symbol
_atom_type_description
_atom_type_scat_dispersion_real
_atom_type_scat_dispersion_imag
_atom_type_scat_source
C C 0.0033 0.0016 'International Tables Vol C Tables 4.2.6.8 and 6.1.1.4'
H H 0.0000 0.0000 'International Tables Vol C Tables 4.2.6.8 and 6.1.1.4'
N N 0.0061 0.0033 'International Tables Vol C Tables 4.2.6.8 and 6.1.1.4'
O O 0.0106 0.0060 'International Tables Vol C Tables 4.2.6.8 and 6.1.1.4'
Re Re -1.0185 7.2310 'International Tables Vol C Tables 4.2.6.8 and 6.1.1.4'

loop_
_geom_angle_atom_site_label_1
_geom_angle_atom_site_label_2
_geom_angle_atom_site_label_3
_geom_angle
_geom_angle_site_symmetry_1
_geom_angle_site_symmetry_3
_geom_angle_publ_flag
C2 Re1 C1 86.9(3) . . ?
C2 Re1 N1 95.2(3) . . ?
C1 Re1 N1 100.8(3) . . ?
C2 Re1 N2 94.2(3) . . ?
C1 Re1 N2 102.1(3) . . ?
N1 Re1 N2 155.6(2) . . ?
C2 Re1 O3 177.3(3) . . ?
C1 Re1 O3 95.7(3) . . ?
N1 Re1 O3 84.7(2) . . ?
N2 Re1 O3 85.0(2) . . ?
C2 Re1 N3 100.0(3) . . ?
C1 Re1 N3 173.1(3) . . ?
N1 Re1 N3 78.1(2) . . ?
N2 Re1 N3 78.1(2) . . ?
O3 Re1 N3 77.4(2) . . ?
O1 C1 Re1 179.1(7) . . ?
O2 C2 Re1 177.5(7) . . ?
N1 C3 C4 120.3(8) . . ?
N1 C3 C13 116.0(6) . . ?
C4 C3 C13 123.6(8) . . ?
C5 C4 C3 121.1(9) . . ?
C5 C4 H4A 119.5 . . ?
C3 C4 H4A 119.5 . . ?
C4 C5 C6 119.4(8) . . ?
C4 C5 H5A 120.3 . . ?
C6 C5 H5A 120.3 . . ?
C5 C6 C7 118.5(8) . . ?
C5 C6 H6A 120.8 . . ?
C7 C6 H6A 120.8 . . ?
N1 C7 C6 122.1(8) . . ?
N1 C7 H7A 118.9 . . ?
C6 C7 H7A 118.9 . . ?
N2 C8 C9 122.4(6) . . ?
N2 C8 C14 116.3(6) . . ?
C9 C8 C14 121.2(6) . . ?
C8 C9 C10 118.5(7) . . ?
C8 C9 H9A 120.8 . . ?
C10 C9 H9A 120.8 . . ?
C11 C10 C9 118.8(7) . . ?
C11 C10 H10A 120.6 . . ?
C9 C10 H10A 120.6 . . ?
C12 C11 C10 119.0(7) . . ?
C12 C11 H11A 120.5 . . ?
C10 C11 H11A 120.5 . . ?
N2 C12 C11 123.4(7) . . ?
N2 C12 H12A 118.3 . . ?
C11 C12 H12A 118.3 . . ?
N3 C13 C3 109.1(6) . . ?
N3 C13 H13A 109.9 . . ?
C3 C13 H13A 109.9 . . ?
N3 C13 H13B 109.9 . . ?
C3 C13 H13B 109.9 . . ?
H13A C13 H13B 108.3 . . ?
N3 C14 C8 108.7(6) . . ?
N3 C14 H14B 110.0 . . ?
C8 C14 H14B 110.0 . . ?
N3 C14 H14A 110.0 . . ?
C8 C14 H14A 110.0 . . ?
H14B C14 H14A 108.3 . . ?
N3 C15 C16 114.3(6) . . ?
N3 C15 H15A 108.7 . . ?
C16 C15 H15A 108.7 . . ?
N3 C15 H15B 108.7 . . ?
C16 C15 H15B 108.7 . . ?
H15A C15 H15B 107.6 . . ?
O4 C16 O3 125.3(8) . . ?
O4 C16 C15 118.1(7) . . ?
O3 C16 C15 116.6(6) . . ?
O5 C17 H17A 109.5 . . ?
O5 C17 H17B 109.5 . . ?
H17A C17 H17B 109.5 . . ?
O5 C17 H17C 109.5 . . ?
H17A C17 H17C 109.5 . . ?
H17B C17 H17C 109.5 . . ?
C7 N1 C3 118.6(7) . . ?
C7 N1 Re1 127.5(6) . . ?
C3 N1 Re1 113.8(5) . . ?
C12 N2 C8 117.9(6) . . ?
C12 N2 Re1 128.0(5) . . ?
C8 N2 Re1 114.0(4) . . ?
C15 N3 C13 110.2(5) . . ?
C15 N3 C14 111.7(6) . . ?
C13 N3 C14 113.9(5) . . ?
C15 N3 Re1 111.7(4) . . ?
C13 N3 Re1 104.2(4) . . ?
C14 N3 Re1 104.9(4) . . ?
C16 O3 Re1 119.9(5) . . ?
C17 O5 H5 109.5 . . ?

loop_
_geom_bond_atom_site_label_1
_geom_bond_atom_site_label_2
_geom_bond_distance
_geom_bond_site_symmetry_2
_geom_bond_publ_flag
Re1 C2 1.881(8) . ?
Re1 C1 1.900(8) . ?
Re1 N1 2.129(6) . ?
Re1 N2 2.130(5) . ?
Re1 O3 2.156(5) . ?
Re1 N3 2.202(6) . ?
C1 O1 1.151(10) . ?
C2 O2 1.165(9) . ?
C3 N1 1.362(10) . ?
C3 C4 1.379(10) . ?
C3 C13 1.509(11) . ?
C4 C5 1.352(14) . ?
C4 H4A 0.9500 . ?
C5 C6 1.381(15) . ?
C5 H5A 0.9500 . ?
C6 C7 1.385(11) . ?
C6 H6A 0.9500 . ?
C7 N1 1.352(9) . ?
C7 H7A 0.9500 . ?
C8 N2 1.357(9) . ?
C8 C9 1.387(9) . ?
C8 C14 1.511(9) . ?
C9 C10 1.399(10) . ?
C9 H9A 0.9500 . ?
C10 C11 1.390(12) . ?
C10 H10A 0.9500 . ?
C11 C12 1.368(11) . ?
C11 H11A 0.9500 . ?
C12 N2 1.343(9) . ?
C12 H12A 0.9500 . ?
C13 N3 1.491(8) . ?
C13 H13A 0.9900 . ?
C13 H13B 0.9900 . ?
C14 N3 1.496(8) . ?
C14 H14B 0.9900 . ?
C14 H14A 0.9900 . ?
C15 N3 1.490(9) . ?
C15 C16 1.527(11) . ?
C15 H15A 0.9900 . ?
C15 H15B 0.9900 . ?
C16 O4 1.208(9) . ?
C16 O3 1.283(10) . ?
C17 O5 1.314(15) . ?
C17 H17A 0.9800 . ?
C17 H17B 0.9800 . ?
C17 H17C 0.9800 . ?
O5 H5 0.8400 . ?

loop_
_geom_torsion_atom_site_label_1
_geom_torsion_atom_site_label_2
_geom_torsion_atom_site_label_3
_geom_torsion_atom_site_label_4
_geom_torsion
_geom_torsion_site_symmetry_1
_geom_torsion_site_symmetry_2
_geom_torsion_site_symmetry_3
_geom_torsion_site_symmetry_4
_geom_torsion_publ_flag
C2 Re1 C1 O1 138(50) . . . . ?
N1 Re1 C1 O1 44(50) . . . . ?
N2 Re1 C1 O1 -128(50) . . . . ?
O3 Re1 C1 O1 -42(50) . . . . ?
N3 Re1 C1 O1 -37(51) . . . . ?
C1 Re1 C2 O2 -4(14) . . . . ?
N1 Re1 C2 O2 96(14) . . . . ?
N2 Re1 C2 O2 -106(14) . . . . ?
O3 Re1 C2 O2 -178(100) . . . . ?
N3 Re1 C2 O2 175(14) . . . . ?
N1 C3 C4 C5 0.9(13) . . . . ?
C13 C3 C4 C5 -177.3(8) . . . . ?
C3 C4 C5 C6 0.4(14) . . . . ?
C4 C5 C6 C7 -2.1(14) . . . . ?
C5 C6 C7 N1 2.8(13) . . . . ?
N2 C8 C9 C10 -0.9(11) . . . . ?
C14 C8 C9 C10 175.2(7) . . . . ?
C8 C9 C10 C11 -0.1(11) . . . . ?
C9 C10 C11 C12 0.6(11) . . . . ?
C10 C11 C12 N2 -0.1(12) . . . . ?
N1 C3 C13 N3 36.6(8) . . . . ?
C4 C3 C13 N3 -145.0(7) . . . . ?
N2 C8 C14 N3 -37.1(8) . . . . ?
C9 C8 C14 N3 146.6(6) . . . . ?
N3 C15 C16 O4 -178.3(6) . . . . ?
N3 C15 C16 O3 1.7(10) . . . . ?
C6 C7 N1 C3 -1.5(11) . . . . ?
C6 C7 N1 Re1 -176.7(6) . . . . ?
C4 C3 N1 C7 -0.4(11) . . . . ?
C13 C3 N1 C7 178.0(7) . . . . ?
C4 C3 N1 Re1 175.4(6) . . . . ?
C13 C3 N1 Re1 -6.2(8) . . . . ?
C2 Re1 N1 C7 -101.4(7) . . . . ?
C1 Re1 N1 C7 -13.5(7) . . . . ?
N2 Re1 N1 C7 146.5(6) . . . . ?
O3 Re1 N1 C7 81.3(6) . . . . ?
N3 Re1 N1 C7 159.5(7) . . . . ?
C2 Re1 N1 C3 83.3(6) . . . . ?
C1 Re1 N1 C3 171.1(5) . . . . ?
N2 Re1 N1 C3 -28.9(9) . . . . ?
O3 Re1 N1 C3 -94.1(5) . . . . ?
N3 Re1 N1 C3 -15.9(5) . . . . ?
C11 C12 N2 C8 -0.8(11) . . . . ?
C11 C12 N2 Re1 175.7(6) . . . . ?
C9 C8 N2 C12 1.4(10) . . . . ?
C14 C8 N2 C12 -174.9(6) . . . . ?
C9 C8 N2 Re1 -175.6(5) . . . . ?
C14 C8 N2 Re1 8.1(7) . . . . ?
C2 Re1 N2 C12 98.2(6) . . . . ?
C1 Re1 N2 C12 10.4(7) . . . . ?
N1 Re1 N2 C12 -149.5(6) . . . . ?
O3 Re1 N2 C12 -84.4(6) . . . . ?
N3 Re1 N2 C12 -162.5(6) . . . . ?
C2 Re1 N2 C8 -85.2(5) . . . . ?
C1 Re1 N2 C8 -173.0(5) . . . . ?
N1 Re1 N2 C8 27.1(9) . . . . ?
O3 Re1 N2 C8 92.2(5) . . . . ?
N3 Re1 N2 C8 14.1(5) . . . . ?
C16 C15 N3 C13 -117.5(7) . . . . ?
C16 C15 N3 C14 114.9(7) . . . . ?
C16 C15 N3 Re1 -2.2(8) . . . . ?
C3 C13 N3 C15 74.3(7) . . . . ?
C3 C13 N3 C14 -159.4(6) . . . . ?
C3 C13 N3 Re1 -45.7(6) . . . . ?
C8 C14 N3 C15 -76.4(7) . . . . ?
C8 C14 N3 C13 158.0(5) . . . . ?
C8 C14 N3 Re1 44.8(6) . . . . ?
C2 Re1 N3 C15 -178.8(5) . . . . ?
C1 Re1 N3 C15 -4(2) . . . . ?
N1 Re1 N3 C15 -85.5(5) . . . . ?
N2 Re1 N3 C15 89.0(5) . . . . ?
O3 Re1 N3 C15 1.6(4) . . . . ?
C2 Re1 N3 C13 -59.9(5) . . . . ?
C1 Re1 N3 C13 115(2) . . . . ?
N1 Re1 N3 C13 33.4(4) . . . . ?
N2 Re1 N3 C13 -152.1(4) . . . . ?
O3 Re1 N3 C13 120.5(4) . . . . ?
C2 Re1 N3 C14 60.1(5) . . . . ?
C1 Re1 N3 C14 -125(2) . . . . ?
N1 Re1 N3 C14 153.3(4) . . . . ?
N2 Re1 N3 C14 -32.1(4) . . . . ?
O3 Re1 N3 C14 -119.6(4) . . . . ?
O4 C16 O3 Re1 179.7(6) . . . . ?
C15 C16 O3 Re1 -0.3(9) . . . . ?
C2 Re1 O3 C16 -8(5) . . . . ?
C1 Re1 O3 C16 178.6(5) . . . . ?
N1 Re1 O3 C16 78.2(5) . . . . ?
N2 Re1 O3 C16 -79.7(5) . . . . ?
N3 Re1 O3 C16 -0.8(5) . . . . ?
